data_7023619
loop_
_publ_author_name
'Wang, Hailong'
'Liu, Chenxi'
'Liu, Tao'
'Zeng, Suyuan'
'Cao, Wei'
'Ma, Qi'
'Duan, Chunying'
'Dou, Jianmin'
'Jiang, Jianzhuang'

_publ_section_title
;
 Mixed (phthalocyaninato)(Schiff-base) di-dysprosium sandwich complexes.
 Effect of magnetic coupling on the SMM behavior.
;
_journal_issue 43
_journal_name_full 'Dalton transactions (Cambridge, England : 2003)'
_journal_page_first 15355
_journal_page_last 15360
_journal_paper_doi 10.1039/c3dt51590g
_journal_volume 42
_journal_year 2013
_chemical_formula_moiety 'C86 H52 Gd2 N18 O5, C2 H2 Cl6, C H Cl3'
_chemical_formula_sum 'C89 H55 Cl9 Gd2 N18 O5'
_chemical_formula_weight 2090.06
_chemical_name_systematic
;
?
;
_space_group_IT_number 2
_symmetry_cell_setting triclinic
_symmetry_space_group_name_Hall '-P 1'
_symmetry_space_group_name_H-M 'P -1'
_atom_sites_solution_hydrogens geom
_atom_sites_solution_primary direct
_atom_sites_solution_secondary difmap
_audit_creation_method SHELXL-97
_cell_angle_alpha 115.119(6)
_cell_angle_beta 107.452(6)
_cell_angle_gamma 91.663(5)
_cell_formula_units_Z 1
_cell_length_a 12.3447(9)
_cell_length_b 12.6876(4)
_cell_length_c 14.8992(11)
_cell_measurement_reflns_used 6788
_cell_measurement_temperature 120
_cell_measurement_theta_max 29.0
_cell_measurement_theta_min 2.88
_cell_volume 1982.3(3)
_computing_cell_refinement
;CrysAlisPro, Oxford Diffraction Ltd.,
Version 1.171.34.40 (release 27-08-2010 CrysAlis171 .NET)
(compiled Aug 27 2010,11:50:40)
;
_computing_data_collection
;
CrysAlisPro, Oxford Diffraction Ltd.,
Version 1.171.34.40 (release 27-08-2010 CrysAlis171 .NET)
(compiled Aug 27 2010,11:50:40)
;
_computing_data_reduction
;
CrysAlisPro, Oxford Diffraction Ltd.,
Version 1.171.34.40 (release 27-08-2010 CrysAlis171 .NET)
(compiled Aug 27 2010,11:50:40)
;
_computing_structure_refinement 'SHELXL-97 (Sheldrick, 1997)'
_computing_structure_solution 'SHELXS-97 (Sheldrick, 2008)'
_diffrn_ambient_temperature 120
_diffrn_detector_area_resol_mean 16.2141
_diffrn_measured_fraction_theta_full 0.996
_diffrn_measured_fraction_theta_max 0.996
_diffrn_measurement_device_type 'Xcalibur, Eos, Gemini'
_diffrn_measurement_method '\w scans'
_diffrn_radiation_monochromator graphite
_diffrn_radiation_source 'fine-focus sealed tube'
_diffrn_radiation_type MoK\a
_diffrn_radiation_wavelength 0.71073
_diffrn_reflns_av_R_equivalents 0.0387
_diffrn_reflns_av_sigmaI/netI 0.0564
_diffrn_reflns_limit_h_max 14
_diffrn_reflns_limit_h_min -13
_diffrn_reflns_limit_k_max 15
_diffrn_reflns_limit_k_min -15
_diffrn_reflns_limit_l_max 18
_diffrn_reflns_limit_l_min -17
_diffrn_reflns_number 15418
_diffrn_reflns_theta_full 25.50
_diffrn_reflns_theta_max 25.50
_diffrn_reflns_theta_min 2.89
_diffrn_standards_interval_count 0
_diffrn_standards_interval_time 0
_diffrn_standards_number 0
_exptl_absorpt_coefficient_mu 2.032
_exptl_absorpt_correction_T_max 0.834
_exptl_absorpt_correction_T_min 0.729
_exptl_absorpt_correction_type multi-scan
_exptl_absorpt_process_details
;
CrysAlisPro, Oxford Diffraction Ltd.,
Version 1.171.34.40 (release 27-08-2010 CrysAlis171 .NET)
(compiled Aug 27 2010,11:50:40)
Empirical absorption correction using spherical harmonics,
implemented in SCALE3 ABSPACK scaling algorithm.
;
_exptl_crystal_colour violet
_exptl_crystal_density_diffrn 1.751
_exptl_crystal_density_method 'not measured'
_exptl_crystal_description block
_exptl_crystal_F_000 1036
_exptl_crystal_size_max 0.14
_exptl_crystal_size_mid 0.12
_exptl_crystal_size_min 0.10
_refine_diff_density_max 2.489
_refine_diff_density_min -2.872
_refine_diff_density_rms 0.211
_refine_ls_extinction_method none
_refine_ls_goodness_of_fit_ref 1.088
_refine_ls_hydrogen_treatment constr
_refine_ls_matrix_type full
_refine_ls_number_parameters 648
_refine_ls_number_reflns 7352
_refine_ls_number_restraints 2595
_refine_ls_restrained_S_all 1.012
_refine_ls_R_factor_all 0.0762
_refine_ls_R_factor_gt 0.0642
_refine_ls_shift/su_max 0.000
_refine_ls_shift/su_mean 0.000
_refine_ls_structure_factor_coef Fsqd
_refine_ls_weighting_details 'calc w=1/[\s^2^(Fo^2^)+(0.1343P)^2^+3.6195P] where P=(Fo^2^+2Fc^2^)/3'
_refine_ls_weighting_scheme calc
_refine_ls_wR_factor_gt 0.1792
_refine_ls_wR_factor_ref 0.1898
_reflns_number_gt 6285
_reflns_number_total 7352
_reflns_threshold_expression >2sigma(I)
_cod_data_source_file c3dt51590g.txt
_cod_data_source_block 2
_cod_original_cell_volume 1982.3(2)
_cod_original_sg_symbol_H-M P-1
_cod_database_code 7023619

loop_
_symmetry_equiv_pos_as_xyz
'x, y, z'
'-x, -y, -z'

loop_
_atom_site_label
_atom_site_type_symbol
_atom_site_fract_x
_atom_site_fract_y
_atom_site_fract_z
_atom_site_U_iso_or_equiv
_atom_site_adp_type
_atom_site_occupancy
_atom_site_symmetry_multiplicity
_atom_site_calc_flag
_atom_site_refinement_flags
_atom_site_disorder_assembly
_atom_site_disorder_group
Gd1 Gd 0.15281(3) -0.02143(3) 0.49115(2) 0.02050(15) Uani 1 1 d U . .
Cl1 Cl 0.7241(6) 0.4058(8) 0.8972(5) 0.203(3) Uani 1 1 d DU . .
Cl2 Cl 0.6509(8) 0.2953(5) 1.0033(5) 0.212(4) Uani 1 1 d DU . .
Cl3 Cl 0.5124(6) 0.4378(7) 0.9358(7) 0.204(3) Uani 1 1 d DU . .
Cl4 Cl -0.3587(9) 0.2403(10) 0.1758(9) 0.165(5) Uani 0.50 1 d PDU A 2
Cl5 Cl -0.5893(8) 0.2535(10) 0.0713(9) 0.147(4) Uani 0.50 1 d PDU A 2
Cl6 Cl -0.5215(11) 0.0369(10) 0.0656(11) 0.181(4) Uani 0.50 1 d PDU . 2
N1 N 0.2629(5) 0.1460(5) 0.5036(5) 0.0248(11) Uani 1 1 d U B .
N2 N 0.4491(6) 0.1641(5) 0.6313(5) 0.0299(13) Uani 1 1 d U B .
N3 N 0.3531(5) -0.0421(5) 0.5322(4) 0.0243(12) Uani 1 1 d U B .
N4 N 0.3293(5) -0.2569(5) 0.4576(5) 0.0266(12) Uani 1 1 d U B .
N5 N 0.1694(5) -0.2038(5) 0.3537(5) 0.0241(11) Uani 1 1 d U B .
N6 N 0.0095(5) -0.2248(5) 0.2005(4) 0.0265(12) Uani 1 1 d U B .
N7 N 0.0798(5) -0.0156(5) 0.3238(4) 0.0231(11) Uani 1 1 d U B .
N8 N 0.1213(5) 0.1958(5) 0.3819(5) 0.0246(11) Uani 1 1 d U B .
N9 N -0.2428(11) -0.0935(9) 0.3075(8) 0.026(2) Uiso 0.50 1 d PDU . 1
N10 N -0.1760(9) 0.1345(9) 0.4023(7) 0.0245(19) Uiso 0.50 1 d PDU . 1
O1 O 0.0355(4) 0.1196(4) 0.5538(4) 0.0275(10) Uani 1 1 d DU . .
O2 O 0.2058(9) 0.2562(9) 0.7350(8) 0.034(2) Uani 0.50 1 d PDU . 1
O3 O 0.0810(10) -0.2409(9) 0.5169(10) 0.034(2) Uani 0.50 1 d PDU . 1
O5 O 0.1969(10) 0.0305(11) 0.6743(9) 0.037(2) Uani 0.50 1 d PDU B 2
H5A H 0.2564 0.0193 0.7170 0.056 Uiso 0.50 1 d PRD B 2
H5B H 0.1559 -0.0410 0.6298 0.056 Uiso 0.50 1 d PRD B 2
C1 C 0.2158(6) 0.2222(6) 0.4655(6) 0.0234(13) Uani 1 1 d U . .
C2 C 0.2889(6) 0.3361(6) 0.5233(6) 0.0242(13) Uani 1 1 d U B .
C3 C 0.2803(6) 0.4393(6) 0.5114(6) 0.0286(14) Uani 1 1 d U . .
H3 H 0.2155 0.4443 0.4627 0.034 Uiso 1 1 calc R B .
C4 C 0.3718(7) 0.5346(6) 0.5747(7) 0.0330(16) Uani 1 1 d U B .
H4 H 0.3686 0.6042 0.5681 0.040 Uiso 1 1 calc R . .
C5 C 0.4682(7) 0.5262(7) 0.6477(7) 0.0378(18) Uani 1 1 d U . .
H5 H 0.5273 0.5916 0.6902 0.045 Uiso 1 1 calc R B .
C6 C 0.4792(7) 0.4238(7) 0.6593(6) 0.0340(16) Uani 1 1 d U B .
H6 H 0.5446 0.4183 0.7071 0.041 Uiso 1 1 calc R . .
C7 C 0.3856(6) 0.3286(6) 0.5946(6) 0.0274(14) Uani 1 1 d U . .
C8 C 0.3682(6) 0.2055(6) 0.5797(6) 0.0253(13) Uani 1 1 d U B .
C9 C 0.4430(6) 0.0479(6) 0.6054(5) 0.0253(13) Uani 1 1 d U . .
C10 C 0.5363(7) 0.0009(6) 0.6548(6) 0.0268(14) Uani 1 1 d U B .
C11 C 0.6452(6) 0.0551(7) 0.7330(6) 0.0296(15) Uani 1 1 d U . .
H11 H 0.6711 0.1362 0.7631 0.035 Uiso 1 1 calc R B .
C12 C 0.7127(7) -0.0180(7) 0.7633(6) 0.0320(16) Uani 1 1 d U B .
H12 H 0.7846 0.0153 0.8163 0.038 Uiso 1 1 calc R . .
C13 C 0.6750(6) -0.1407(6) 0.7160(6) 0.0270(14) Uani 1 1 d U . .
H13 H 0.7217 -0.1865 0.7395 0.032 Uiso 1 1 calc R B .
C14 C 0.5701(6) -0.1952(7) 0.6352(6) 0.0264(14) Uani 1 1 d U B .
H14 H 0.5470 -0.2769 0.6023 0.032 Uiso 1 1 calc R . .
C15 C 0.4993(6) -0.1226(6) 0.6044(5) 0.0256(14) Uani 1 1 d U . .
C16 C 0.3851(6) -0.1465(6) 0.5258(5) 0.0244(13) Uani 1 1 d U B .
C17 C 0.2338(6) -0.2824(6) 0.3757(5) 0.0240(13) Uani 1 1 d U . .
C18 C 0.1816(7) -0.4033(6) 0.2927(6) 0.0267(14) Uani 1 1 d U B .
C19 C 0.2102(7) -0.5135(6) 0.2780(6) 0.0299(15) Uani 1 1 d U . .
H19 H 0.2729 -0.5203 0.3275 0.036 Uiso 1 1 calc R B .
C20 C 0.1432(7) -0.6115(6) 0.1888(6) 0.0327(16) Uani 1 1 d U B .
H20 H 0.1615 -0.6855 0.1781 0.039 Uiso 1 1 calc R . .
C21 C 0.0487(7) -0.6042(7) 0.1136(6) 0.0366(17) Uani 1 1 d U . .
H21 H 0.0038 -0.6726 0.0547 0.044 Uiso 1 1 calc R B .
C22 C 0.0211(7) -0.4916(6) 0.1271(6) 0.0292(14) Uani 1 1 d U B .
H22 H -0.0405 -0.4845 0.0769 0.035 Uiso 1 1 calc R . .
C23 C 0.0891(6) -0.3934(6) 0.2174(6) 0.0255(13) Uani 1 1 d U . .
C24 C 0.0838(6) -0.2663(6) 0.2566(5) 0.0235(13) Uani 1 1 d U B .
C25 C 0.0128(6) -0.1099(6) 0.2301(5) 0.0243(13) Uani 1 1 d U . .
C26 C -0.0569(6) -0.0642(7) 0.1598(5) 0.0280(14) Uani 1 1 d U B .
C27 C -0.1375(8) -0.1211(7) 0.0586(6) 0.0395(18) Uani 1 1 d U . .
H27 H -0.1583 -0.2032 0.0219 0.047 Uiso 1 1 calc R B .
C28 C -0.1866(9) -0.0466(8) 0.0139(7) 0.047(2) Uani 1 1 d U B .
H28 H -0.2441 -0.0813 -0.0523 0.056 Uiso 1 1 calc R . .
C29 C -0.1544(9) 0.0688(8) 0.0619(6) 0.046(2) Uani 1 1 d U . .
H29 H -0.1885 0.1124 0.0279 0.056 Uiso 1 1 calc R B .
C30 C -0.0677(7) 0.1303(7) 0.1658(6) 0.0354(16) Uani 1 1 d U B .
H30 H -0.0435 0.2120 0.1994 0.042 Uiso 1 1 calc R . .
C31 C -0.0232(7) 0.0588(6) 0.2119(6) 0.0278(14) Uani 1 1 d U . .
C32 C 0.0643(6) 0.0870(6) 0.3149(5) 0.0218(12) Uani 1 1 d U B .
C33 C -0.2998(8) -0.0294(7) 0.2524(7) 0.022(2) Uani 0.50 1 d PGDU C 1
C34 C -0.2676(7) 0.0931(8) 0.3022(6) 0.034(2) Uani 0.50 1 d PGDU C 1
C35 C -0.3308(9) 0.1601(6) 0.2597(8) 0.041(3) Uani 0.50 1 d PGU C 1
H35 H -0.3093 0.2421 0.2931 0.050 Uiso 0.50 1 calc PR C 1
C36 C -0.4262(9) 0.1047(9) 0.1674(8) 0.052(3) Uani 0.50 1 d PGU C 1
H36 H -0.4685 0.1495 0.1390 0.062 Uiso 0.50 1 calc PR C 1
C37 C -0.4584(8) -0.0178(9) 0.1176(7) 0.047(3) Uani 0.50 1 d PGU C 1
H37 H -0.5222 -0.0549 0.0558 0.056 Uiso 0.50 1 calc PR C 1
C38 C -0.3952(9) -0.0849(6) 0.1601(7) 0.044(3) Uani 0.50 1 d PGU C 1
H38 H -0.4168 -0.1668 0.1267 0.053 Uiso 0.50 1 calc PR C 1
C39 C -0.1133(13) 0.2478(11) 0.4366(11) 0.031(3) Uani 0.50 1 d PDU D 1
H39 H -0.1322 0.2869 0.3950 0.037 Uiso 0.50 1 calc PR D 1
C40 C -0.0194(8) 0.3023(7) 0.5373(7) 0.023(2) Uani 0.50 1 d PGDU . 1
C41 C 0.0478(9) 0.2479(5) 0.5918(7) 0.025(3) Uani 0.50 1 d PGDU . 1
C42 C 0.1381(9) 0.3156(8) 0.6859(7) 0.029(3) Uani 0.50 1 d PGDU . 1
C43 C 0.1614(9) 0.4378(7) 0.7255(7) 0.036(3) Uani 0.50 1 d PGU . 1
H43 H 0.2219 0.4832 0.7884 0.043 Uiso 0.50 1 calc PR . 1
C44 C 0.0943(10) 0.4923(5) 0.6709(9) 0.037(3) Uani 0.50 1 d PGU . 1
H44 H 0.1098 0.5741 0.6973 0.044 Uiso 0.50 1 calc PR . 1
C45 C 0.0039(9) 0.4246(8) 0.5768(8) 0.030(3) Uani 0.50 1 d PGU . 1
H45 H -0.0410 0.4610 0.5403 0.037 Uiso 0.50 1 calc PR . 1
C46 C 0.282(2) 0.3268(19) 0.8394(13) 0.079(6) Uani 0.50 1 d PDU E 1
H46A H 0.3126 0.2768 0.8707 0.119 Uiso 0.50 1 calc PR E 1
H46B H 0.2418 0.3792 0.8802 0.119 Uiso 0.50 1 calc PR E 1
H46C H 0.3448 0.3725 0.8381 0.119 Uiso 0.50 1 calc PR E 1
C47 C -0.2423(13) -0.2144(10) 0.2480(11) 0.026(2) Uani 0.50 1 d PDU F 1
H47 H -0.2846 -0.2524 0.1760 0.031 Uiso 0.50 1 calc PR F 1
C48 C -0.1766(8) -0.2804(8) 0.2975(8) 0.024(3) Uani 0.50 1 d PGDU . 1
C49 C -0.0801(9) -0.2297(6) 0.3892(8) 0.024(3) Uani 0.50 1 d PGU . 1
C50 C -0.0191(8) -0.3012(8) 0.4273(7) 0.021(2) Uani 0.50 1 d PGU . 1
C51 C -0.0546(9) -0.4234(8) 0.3737(8) 0.032(3) Uani 0.50 1 d PGU . 1
H51 H -0.0137 -0.4712 0.3992 0.039 Uiso 0.50 1 calc PR . 1
C52 C -0.1510(10) -0.4740(6) 0.2820(8) 0.035(3) Uani 0.50 1 d PGU . 1
H52 H -0.1748 -0.5558 0.2462 0.042 Uiso 0.50 1 calc PR . 1
C53 C -0.2121(8) -0.4026(8) 0.2439(7) 0.031(3) Uani 0.50 1 d PGU . 1
H53 H -0.2766 -0.4365 0.1826 0.037 Uiso 0.50 1 calc PR . 1
C54 C 0.1233(17) -0.3069(16) 0.5729(14) 0.049(4) Uani 0.50 1 d PDU G 1
H54A H 0.1885 -0.2586 0.6350 0.074 Uiso 0.50 1 calc PR G 1
H54B H 0.1465 -0.3758 0.5284 0.074 Uiso 0.50 1 calc PR G 1
H54C H 0.0636 -0.3307 0.5930 0.074 Uiso 0.50 1 calc PR G 1
C55 C 0.6038(9) 0.3378(11) 0.9020(10) 0.113(5) Uani 1 1 d DU . .
H55 H 0.5638 0.2686 0.8333 0.169 Uiso 1 1 d R . .
C56 C -0.5028(11) 0.1875(12) 0.1397(14) 0.112(6) Uani 0.50 1 d PDU A 2
H56 H -0.5212 0.2124 0.2048 0.168 Uiso 0.50 1 d PR A 2

loop_
_atom_site_aniso_label
_atom_site_aniso_U_11
_atom_site_aniso_U_22
_atom_site_aniso_U_33
_atom_site_aniso_U_23
_atom_site_aniso_U_13
_atom_site_aniso_U_12
Gd1 0.0235(2) 0.0208(2) 0.0202(2) 0.01187(15) 0.00784(14) 0.00325(13)
Cl1 0.172(7) 0.266(8) 0.127(5) 0.077(5) 0.018(4) -0.023(6)
Cl2 0.295(9) 0.111(4) 0.120(4) 0.031(3) -0.040(5) 0.012(5)
Cl3 0.145(6) 0.175(6) 0.211(7) 0.031(5) 0.042(5) 0.018(5)
Cl4 0.117(7) 0.155(8) 0.119(7) 0.003(6) -0.010(6) 0.043(6)
Cl5 0.075(5) 0.195(9) 0.137(8) 0.077(7) -0.011(5) 0.006(6)
Cl6 0.136(6) 0.167(6) 0.144(6) 0.011(6) 0.011(5) 0.008(6)
N1 0.029(3) 0.022(2) 0.028(2) 0.014(2) 0.012(2) 0.008(2)
N2 0.032(3) 0.028(3) 0.032(3) 0.019(2) 0.007(2) 0.004(2)
N3 0.025(3) 0.025(2) 0.025(2) 0.017(2) 0.002(2) 0.002(2)
N4 0.029(3) 0.025(3) 0.030(3) 0.017(2) 0.009(2) 0.006(2)
N5 0.025(3) 0.020(2) 0.028(2) 0.011(2) 0.009(2) 0.004(2)
N6 0.029(3) 0.029(3) 0.023(2) 0.013(2) 0.008(2) 0.006(2)
N7 0.022(3) 0.026(3) 0.024(2) 0.014(2) 0.009(2) 0.007(2)
N8 0.025(3) 0.030(3) 0.026(2) 0.018(2) 0.011(2) 0.011(2)
O1 0.026(2) 0.027(2) 0.028(2) 0.0114(18) 0.0086(18) -0.0021(18)
O2 0.026(4) 0.033(4) 0.035(4) 0.018(4) -0.002(4) 0.001(4)
O3 0.035(4) 0.029(4) 0.036(4) 0.015(4) 0.010(4) 0.014(3)
O5 0.028(5) 0.039(6) 0.042(6) 0.020(5) 0.005(4) 0.014(4)
C1 0.025(3) 0.026(3) 0.028(3) 0.016(2) 0.016(2) 0.005(2)
C2 0.023(3) 0.024(3) 0.032(3) 0.017(2) 0.014(2) 0.005(2)
C3 0.025(3) 0.031(3) 0.035(3) 0.018(3) 0.013(3) 0.008(3)
C4 0.029(3) 0.025(3) 0.052(4) 0.023(3) 0.015(3) 0.007(3)
C5 0.033(4) 0.029(4) 0.048(4) 0.019(3) 0.009(3) -0.001(3)
C6 0.033(3) 0.029(3) 0.038(3) 0.017(3) 0.006(3) -0.001(3)
C7 0.030(3) 0.028(3) 0.030(3) 0.018(2) 0.012(3) 0.006(3)
C8 0.026(3) 0.026(3) 0.026(3) 0.015(2) 0.007(2) 0.001(2)
C9 0.026(3) 0.027(3) 0.027(3) 0.018(2) 0.006(2) 0.005(2)
C10 0.030(3) 0.028(3) 0.024(3) 0.016(2) 0.006(3) 0.005(3)
C11 0.027(3) 0.031(3) 0.033(3) 0.019(3) 0.008(3) 0.004(3)
C12 0.027(4) 0.043(4) 0.025(3) 0.016(3) 0.007(3) 0.006(3)
C13 0.024(3) 0.038(4) 0.032(3) 0.026(3) 0.011(3) 0.011(3)
C14 0.027(3) 0.034(3) 0.026(3) 0.020(3) 0.010(3) 0.006(3)
C15 0.024(3) 0.035(3) 0.024(3) 0.019(2) 0.008(2) 0.007(3)
C16 0.026(3) 0.025(3) 0.028(3) 0.020(2) 0.005(2) 0.005(2)
C17 0.028(3) 0.024(3) 0.025(3) 0.016(2) 0.009(2) 0.005(2)
C18 0.033(3) 0.026(3) 0.026(3) 0.015(2) 0.011(2) 0.008(2)
C19 0.037(3) 0.027(3) 0.029(3) 0.015(3) 0.012(3) 0.010(3)
C20 0.042(4) 0.019(3) 0.034(4) 0.013(3) 0.008(3) 0.006(3)
C21 0.042(4) 0.027(3) 0.035(4) 0.010(3) 0.011(3) 0.007(3)
C22 0.031(3) 0.029(3) 0.026(3) 0.011(2) 0.011(3) 0.006(3)
C23 0.027(3) 0.024(3) 0.028(3) 0.012(2) 0.014(2) 0.005(2)
C24 0.028(3) 0.023(3) 0.027(3) 0.015(2) 0.013(2) 0.005(2)
C25 0.028(3) 0.026(3) 0.027(3) 0.017(2) 0.011(2) 0.010(2)
C26 0.031(3) 0.037(3) 0.021(3) 0.017(2) 0.010(2) 0.014(3)
C27 0.051(4) 0.039(4) 0.021(3) 0.011(3) 0.004(3) 0.012(3)
C28 0.059(5) 0.048(4) 0.028(4) 0.025(3) -0.004(3) 0.008(4)
C29 0.066(5) 0.052(4) 0.025(4) 0.024(3) 0.009(3) 0.026(4)
C30 0.043(4) 0.039(3) 0.027(3) 0.019(3) 0.009(3) 0.016(3)
C31 0.036(3) 0.031(3) 0.024(3) 0.016(2) 0.014(2) 0.012(3)
C32 0.026(3) 0.026(3) 0.023(3) 0.016(2) 0.013(2) 0.008(2)
C33 0.022(2) 0.023(2) 0.022(2) 0.0106(12) 0.0076(11) 0.0055(10)
C34 0.038(4) 0.056(5) 0.029(4) 0.032(4) 0.021(4) 0.020(4)
C35 0.043(5) 0.060(5) 0.034(5) 0.029(4) 0.020(4) 0.021(5)
C36 0.052(6) 0.072(6) 0.043(5) 0.032(5) 0.022(5) 0.010(5)
C37 0.052(6) 0.064(6) 0.037(5) 0.037(5) 0.011(5) 0.019(5)
C38 0.044(5) 0.056(6) 0.034(5) 0.020(5) 0.016(5) 0.016(5)
C39 0.033(5) 0.038(5) 0.030(4) 0.020(4) 0.016(4) 0.007(4)
C40 0.027(5) 0.026(4) 0.032(4) 0.023(4) 0.015(4) 0.009(4)
C41 0.027(4) 0.024(4) 0.027(4) 0.014(4) 0.012(4) 0.003(4)
C42 0.031(5) 0.027(4) 0.031(4) 0.017(4) 0.010(4) 0.001(4)
C43 0.032(6) 0.030(5) 0.041(5) 0.011(5) 0.016(5) 0.001(5)
C44 0.033(5) 0.034(5) 0.040(5) 0.012(5) 0.015(5) -0.003(5)
C45 0.030(5) 0.028(5) 0.041(5) 0.018(4) 0.019(5) 0.009(4)
C46 0.054(10) 0.074(10) 0.071(10) 0.030(9) -0.023(9) 0.002(9)
C47 0.027(5) 0.029(4) 0.029(4) 0.017(4) 0.013(4) 0.017(4)
C48 0.025(5) 0.022(5) 0.026(5) 0.010(4) 0.011(4) 0.011(4)
C49 0.028(4) 0.021(4) 0.028(4) 0.011(4) 0.015(4) 0.006(4)
C50 0.027(5) 0.020(4) 0.024(4) 0.015(4) 0.011(4) 0.003(4)
C51 0.033(5) 0.027(5) 0.030(5) 0.007(5) 0.012(5) 0.000(5)
C52 0.034(5) 0.021(5) 0.039(5) 0.003(5) 0.014(5) 0.003(5)
C53 0.029(5) 0.025(5) 0.029(5) 0.003(4) 0.010(4) 0.003(4)
C54 0.049(4) 0.049(4) 0.049(4) 0.023(2) 0.0166(17) 0.0093(12)
C55 0.103(8) 0.102(8) 0.118(8) 0.031(7) 0.046(7) 0.019(7)
C56 0.092(8) 0.115(8) 0.086(8) 0.019(8) 0.015(8) 0.004(8)

loop_
_atom_type_symbol
_atom_type_description
_atom_type_scat_dispersion_real
_atom_type_scat_dispersion_imag
_atom_type_scat_source
C C 0.0033 0.0016 'International Tables Vol C Tables 4.2.6.8 and 6.1.1.4'
H H 0.0000 0.0000 'International Tables Vol C Tables 4.2.6.8 and 6.1.1.4'
O O 0.0106 0.0060 'International Tables Vol C Tables 4.2.6.8 and 6.1.1.4'
Gd Gd -0.1653 3.9035 'International Tables Vol C Tables 4.2.6.8 and 6.1.1.4'
N N 0.0061 0.0033 'International Tables Vol C Tables 4.2.6.8 and 6.1.1.4'
Cl Cl 0.1484 0.1585 'International Tables Vol C Tables 4.2.6.8 and 6.1.1.4'

loop_
_geom_angle_atom_site_label_1
_geom_angle_atom_site_label_2
_geom_angle_atom_site_label_3
_geom_angle
_geom_angle_site_symmetry_1
_geom_angle_site_symmetry_3
O1 Gd1 O1 69.89(17) 2_556 .
O1 Gd1 O5 92.1(3) 2_556 .
O1 Gd1 O5 73.4(3) . .
O1 Gd1 N1 144.84(18) 2_556 .
O1 Gd1 N1 82.57(18) . .
O5 Gd1 N1 100.7(3) . .
O1 Gd1 N3 143.49(17) 2_556 .
O1 Gd1 N3 139.81(18) . .
O5 Gd1 N3 82.0(3) . .
N1 Gd1 N3 71.26(19) . .
O1 Gd1 N5 84.98(18) 2_556 .
O1 Gd1 N5 148.57(18) . .
O5 Gd1 N5 127.8(3) . .
N1 Gd1 N5 111.1(2) . .
N3 Gd1 N5 71.2(2) . .
O1 Gd1 N7 85.68(18) 2_556 .
O1 Gd1 N7 88.08(18) . .
O5 Gd1 N7 160.9(3) . .
N1 Gd1 N7 71.6(2) . .
N3 Gd1 N7 110.76(19) . .
N5 Gd1 N7 70.98(19) . .
O1 Gd1 N10 74.8(2) 2_556 2_556
O1 Gd1 N10 105.4(3) . 2_556
O5 Gd1 N10 44.8(4) . 2_556
N1 Gd1 N10 135.5(2) . 2_556
N3 Gd1 N10 75.9(3) . 2_556
N5 Gd1 N10 84.9(3) . 2_556
N7 Gd1 N10 150.2(2) . 2_556
O1 Gd1 N9 108.8(3) 2_556 2_556
O1 Gd1 N9 71.5(3) . 2_556
O5 Gd1 N9 19.5(3) . 2_556
N1 Gd1 N9 81.2(3) . 2_556
N3 Gd1 N9 74.7(3) . 2_556
N5 Gd1 N9 136.8(2) . 2_556
N7 Gd1 N9 147.9(3) . 2_556
N10 Gd1 N9 61.5(3) 2_556 2_556
O1 Gd1 Gd1 35.16(12) 2_556 2_556
O1 Gd1 Gd1 34.73(11) . 2_556
O5 Gd1 Gd1 81.2(3) . 2_556
N1 Gd1 Gd1 114.63(14) . 2_556
N3 Gd1 Gd1 162.96(14) . 2_556
N5 Gd1 Gd1 118.05(14) . 2_556
N7 Gd1 Gd1 86.20(14) . 2_556
N10 Gd1 Gd1 90.2(3) 2_556 2_556
N9 Gd1 Gd1 90.1(3) 2_556 2_556
O1 Gd1 H5B 75.5 2_556 .
O1 Gd1 H5B 80.8 . .
O5 Gd1 H5B 21.6 . .
N1 Gd1 H5B 122.2 . .
N3 Gd1 H5B 87.9 . .
N5 Gd1 H5B 111.6 . .
N7 Gd1 H5B 160.5 . .
N10 Gd1 H5B 26.9 2_556 .
N9 Gd1 H5B 41.0 2_556 .
Gd1 Gd1 H5B 75.5 2_556 .
C55 Cl3 Cl3 140.5(8) . 2_667
C56 Cl6 Cl6 122.5(14) . 2_455
C8 N1 C1 107.2(6) . .
C8 N1 Gd1 124.4(4) . .
C1 N1 Gd1 124.2(5) . .
C8 N2 C9 122.7(6) . .
C16 N3 C9 108.3(6) . .
C16 N3 Gd1 121.0(4) . .
C9 N3 Gd1 124.1(5) . .
C17 N4 C16 123.2(6) . .
C24 N5 C17 108.1(5) . .
C24 N5 Gd1 123.6(5) . .
C17 N5 Gd1 122.3(4) . .
C24 N6 C25 122.7(6) . .
C32 N7 C25 108.4(5) . .
C32 N7 Gd1 123.5(4) . .
C25 N7 Gd1 124.6(4) . .
C32 N8 C1 124.1(6) . .
C47 N9 C33 118.4(10) . .
C47 N9 Gd1 124.6(7) . 2_556
C33 N9 Gd1 117.0(7) . 2_556
C39 N10 C34 112.9(10) . .
C39 N10 O3 28.5(6) . 2_556
C34 N10 O3 141.3(9) . 2_556
C39 N10 Gd1 125.7(8) . 2_556
C34 N10 Gd1 121.1(6) . 2_556
O3 N10 Gd1 97.3(6) 2_556 2_556
C49 O1 C41 21.1(15) 2_556 .
C49 O1 Gd1 129(2) 2_556 2_556
C41 O1 Gd1 114.9(5) . 2_556
C49 O1 Gd1 120.2(19) 2_556 .
C41 O1 Gd1 133.5(5) . .
Gd1 O1 Gd1 110.11(17) 2_556 .
C48 O2 C47 159(2) 2_556 2_556
C48 O2 C42 11.5(13) 2_556 .
C47 O2 C42 169.6(17) 2_556 .
C48 O2 C46 122.6(18) 2_556 .
C47 O2 C46 73.1(15) 2_556 .
C42 O2 C46 116.3(13) . .
C48 O2 C53 49.2(11) 2_556 2_556
C47 O2 C53 142(2) 2_556 2_556
C42 O2 C53 44.8(13) . 2_556
C46 O2 C53 73.5(18) . 2_556
C48 O2 C49 33.8(12) 2_556 2_556
C47 O2 C49 133.2(15) 2_556 2_556
C42 O2 C49 37.8(6) . 2_556
C46 O2 C49 153.5(14) . 2_556
C53 O2 C49 82.2(16) 2_556 2_556
C40 O3 C50 19.3(7) 2_556 .
C40 O3 C54 95.0(12) 2_556 .
C50 O3 C54 114.2(12) . .
C40 O3 N10 174.0(12) 2_556 2_556
C50 O3 N10 154.7(10) . 2_556
C54 O3 N10 91.0(11) . 2_556
C40 O3 C41 46.2(7) 2_556 2_556
C50 O3 C41 27.0(5) . 2_556
C54 O3 C41 140.1(13) . 2_556
N10 O3 C41 127.9(8) 2_556 2_556
Gd1 O5 H5A 128.8 . .
Gd1 O5 H5B 64.8 . .
H5A O5 H5B 105.1 . .
N8 C1 N1 127.0(6) . .
N8 C1 C2 122.6(6) . .
N1 C1 C2 110.3(6) . .
C7 C2 C3 120.9(6) . .
C7 C2 C1 107.5(6) . .
C3 C2 C1 131.4(7) . .
C4 C3 C2 118.0(7) . .
C4 C3 H3 121.0 . .
C2 C3 H3 121.0 . .
C5 C4 C3 120.4(7) . .
C5 C4 H4 119.8 . .
C3 C4 H4 119.8 . .
C6 C5 C4 122.4(7) . .
C6 C5 H5 118.8 . .
C4 C5 H5 118.8 . .
C5 C6 C7 116.2(7) . .
C5 C6 H6 121.9 . .
C7 C6 H6 121.9 . .
C2 C7 C6 122.1(7) . .
C2 C7 C8 105.8(6) . .
C6 C7 C8 132.1(7) . .
N2 C8 N1 128.5(6) . .
N2 C8 C7 122.2(6) . .
N1 C8 C7 109.2(6) . .
N2 C9 N3 127.2(6) . .
N2 C9 C10 122.9(6) . .
N3 C9 C10 109.9(6) . .
C11 C10 C15 121.9(7) . .
C11 C10 C9 132.3(7) . .
C15 C10 C9 105.8(6) . .
C12 C11 C10 116.9(7) . .
C12 C11 H11 121.6 . .
C10 C11 H11 121.6 . .
C11 C12 C13 121.6(7) . .
C11 C12 H12 119.2 . .
C13 C12 H12 119.2 . .
C14 C13 C12 121.7(7) . .
C14 C13 H13 119.2 . .
C12 C13 H13 119.2 . .
C13 C14 C15 117.7(7) . .
C13 C14 H14 121.1 . .
C15 C14 H14 121.1 . .
C10 C15 C14 120.2(7) . .
C10 C15 C16 106.3(6) . .
C14 C15 C16 133.5(7) . .
N4 C16 N3 128.8(6) . .
N4 C16 C15 121.6(6) . .
N3 C16 C15 109.5(6) . .
N4 C17 N5 127.2(6) . .
N4 C17 C18 123.3(6) . .
N5 C17 C18 109.5(6) . .
C23 C18 C19 120.7(7) . .
C23 C18 C17 106.5(6) . .
C19 C18 C17 132.8(7) . .
C20 C19 C18 118.0(7) . .
C20 C19 H19 121.0 . .
C18 C19 H19 121.0 . .
C19 C20 C21 122.3(7) . .
C19 C20 H20 118.8 . .
C21 C20 H20 118.8 . .
C20 C21 C22 119.8(7) . .
C20 C21 H21 120.1 . .
C22 C21 H21 120.1 . .
C23 C22 C21 117.5(7) . .
C23 C22 H22 121.3 . .
C21 C22 H22 121.3 . .
C22 C23 C18 121.7(7) . .
C22 C23 C24 131.6(7) . .
C18 C23 C24 106.7(6) . .
N6 C24 N5 128.4(6) . .
N6 C24 C23 122.5(6) . .
N5 C24 C23 109.0(6) . .
N6 C25 N7 128.7(6) . .
N6 C25 C26 122.4(6) . .
N7 C25 C26 108.8(6) . .
C27 C26 C31 121.1(7) . .
C27 C26 C25 131.9(7) . .
C31 C26 C25 106.9(6) . .
C26 C27 C28 116.0(8) . .
C26 C27 H27 122.0 . .
C28 C27 H27 122.0 . .
C29 C28 C27 123.0(8) . .
C29 C28 H28 118.5 . .
C27 C28 H28 118.5 . .
C28 C29 C30 122.2(7) . .
C28 C29 H29 118.9 . .
C30 C29 H29 118.9 . .
C31 C30 C29 115.1(7) . .
C31 C30 H30 122.4 . .
C29 C30 H30 122.4 . .
C30 C31 C26 122.3(7) . .
C30 C31 C32 131.6(7) . .
C26 C31 C32 106.1(6) . .
N8 C32 N7 128.1(6) . .
N8 C32 C31 122.2(6) . .
N7 C32 C31 109.6(6) . .
C34 C33 C38 120.0 . .
C34 C33 N9 117.8(7) . .
C38 C33 N9 121.5(8) . .
C33 C34 C35 120.0 . .
C33 C34 N10 111.6(7) . .
C35 C34 N10 127.9(7) . .
C36 C35 C34 120.0 . .
C36 C35 H35 120.0 . .
C34 C35 H35 120.0 . .
C35 C36 C37 120.0 . .
C35 C36 H36 120.0 . .
C37 C36 H36 120.0 . .
C38 C37 C36 120.0 . .
C38 C37 H37 120.0 . .
C36 C37 H37 120.0 . .
C37 C38 C33 120.0 . .
C37 C38 H38 120.0 . .
C33 C38 H38 120.0 . .
N10 C39 C40 119.3(12) . .
N10 C39 H39 120.3 . .
C40 C39 H39 120.3 . .
C41 C40 C45 120.0 . .
C41 C40 C39 128.5(8) . .
C45 C40 C39 111.5(8) . .
C41 C40 C54 155.2(8) . 2_556
C45 C40 C54 84.3(8) . 2_556
C39 C40 C54 27.3(7) . 2_556
C41 C40 C49 3.1(15) . 2_556
C45 C40 C49 118.8(4) . 2_556
C39 C40 C49 129.5(9) . 2_556
C54 C40 C49 155.6(10) 2_556 2_556
C49 C41 C50 156(5) 2_556 2_556
C49 C41 C40 169(5) 2_556 .
C50 C41 C40 16.8(18) 2_556 .
C49 C41 C42 56.2(15) 2_556 .
C50 C41 C42 103.2(18) 2_556 .
C40 C41 C42 120.0 . .
C49 C41 O1 59.9(12) 2_556 .
C50 C41 O1 141.1(19) 2_556 .
C40 C41 O1 124.4(6) . .
C42 C41 O1 115.5(6) . .
C49 C41 C48 34.5(12) 2_556 2_556
C50 C41 C48 124(2) 2_556 2_556
C40 C41 C48 140.9(4) . 2_556
C42 C41 C48 21.8(4) . 2_556
O1 C41 C48 94.1(5) . 2_556
C49 C41 O3 154.6(19) 2_556 2_556
C50 C41 O3 46.2(18) 2_556 2_556
C40 C41 O3 29.5(5) . 2_556
C42 C41 O3 149.0(5) . 2_556
O1 C41 O3 95.4(6) . 2_556
C48 C41 O3 170.4(6) 2_556 2_556
C43 C42 C41 120.0 . .
C43 C42 O2 122.3(7) . .
C41 C42 O2 117.7(7) . .
C43 C42 C50 91.6(3) . 2_556
C41 C42 C50 28.4(3) . 2_556
O2 C42 C50 146.0(8) . 2_556
C43 C42 C52 9.3(15) . 2_556
C41 C42 C52 110.7(14) . 2_556
O2 C42 C52 131.5(15) . 2_556
C50 C42 C52 82.3(15) 2_556 2_556
C44 C43 C42 120.0 . .
C44 C43 H43 120.0 . .
C42 C43 H43 120.0 . .
C45 C44 C43 120.0 . .
C45 C44 H44 120.0 . .
C43 C44 H44 120.0 . .
C44 C45 C40 120.0 . .
C44 C45 H45 120.0 . .
C40 C45 H45 120.0 . .
O2 C46 H46A 109.5 . .
O2 C46 H46B 109.5 . .
H46A C46 H46B 109.5 . .
O2 C46 H46C 109.5 . .
H46A C46 H46C 109.5 . .
H46B C46 H46C 109.5 . .
N9 C47 C48 120.9(11) . .
N9 C47 H47 119.6 . .
C48 C47 H47 119.6 . .
O2 C48 C42 157(5) 2_556 2_556
O2 C48 C49 129.9(13) 2_556 .
C42 C48 C49 58.1(16) 2_556 .
O2 C48 C53 108.5(13) 2_556 .
C42 C48 C53 62.7(16) 2_556 .
C49 C48 C53 120.0 . .
O2 C48 C47 11.3(13) 2_556 .
C42 C48 C47 168(5) 2_556 .
C49 C48 C47 124.3(8) . .
C53 C48 C47 115.6(8) . .
O2 C48 C41 141.1(16) 2_556 2_556
C42 C48 C41 45.5(17) 2_556 2_556
C49 C48 C41 12.6(4) . 2_556
C53 C48 C41 107.6(4) . 2_556
C47 C48 C41 136.5(9) . 2_556
O2 C48 C46 39.3(13) 2_556 2_556
C42 C48 C46 126(3) 2_556 2_556
C49 C48 C46 163.7(11) . 2_556
C53 C48 C46 69.3(9) . 2_556
C47 C48 C46 47.6(9) . 2_556
C41 C48 C46 164(2) 2_556 2_556
O2 C48 C43 133.5(19) 2_556 2_556
C42 C48 C43 36.4(7) 2_556 2_556
C49 C48 C43 93.6(13) . 2_556
C53 C48 C43 26.5(13) . 2_556
C47 C48 C43 141.7(14) . 2_556
C41 C48 C43 81.1(15) 2_556 2_556
C46 C48 C43 94.4(15) 2_556 2_556
C41 C49 C42 101.7(15) 2_556 2_556
C41 C49 O1 99.0(19) 2_556 2_556
C42 C49 O1 157(2) 2_556 2_556
C41 C49 C48 132.9(19) 2_556 .
C42 C49 C48 31.3(18) 2_556 .
O1 C49 C48 127.5(7) 2_556 .
C41 C49 C50 15(3) 2_556 .
C42 C49 C50 89.1(17) 2_556 .
O1 C49 C50 112.5(7) 2_556 .
C48 C49 C50 120.0 . .
C41 C49 O2 147(3) 2_556 2_556
C42 C49 O2 46.3(17) 2_556 2_556
O1 C49 O2 111.7(6) 2_556 2_556
C48 C49 O2 16.2(4) . 2_556
C50 C49 O2 135.5(4) . 2_556
C41 C49 C40 8(5) 2_556 2_556
C42 C49 C40 99.3(19) 2_556 2_556
O1 C49 C40 102.4(6) 2_556 2_556
C48 C49 C40 130.1(4) . 2_556
C50 C49 C40 10.2(4) . 2_556
O2 C49 C40 145.6(5) 2_556 2_556
C51 C50 C49 120.0 . .
C51 C50 O3 124.9(8) . .
C49 C50 O3 115.0(8) . .
C51 C50 C45 31.5(17) . 2_556
C49 C50 C45 151.3(18) . 2_556
O3 C50 C45 93.7(17) . 2_556
C51 C50 C42 79.5(4) . 2_556
C49 C50 C42 40.7(4) . 2_556
O3 C50 C42 154.7(10) . 2_556
C45 C50 C42 111.0(15) 2_556 2_556
C51 C50 C39 112.8(7) . 2_556
C49 C50 C39 127.0(7) . 2_556
O3 C50 C39 14.4(5) . 2_556
C45 C50 C39 81.3(17) 2_556 2_556
C42 C50 C39 167.7(8) 2_556 2_556
C50 C51 C52 120.0 . .
C50 C51 H51 120.0 . .
C52 C51 H51 120.0 . .
C53 C52 C51 120.0 . .
C53 C52 H52 120.0 . .
C51 C52 H52 120.0 . .
C52 C53 C48 120.0 . .
C52 C53 H53 120.0 . .
C48 C53 H53 120.0 . .
O3 C54 H54A 109.5 . .
O3 C54 H54B 109.5 . .
H54A C54 H54B 109.5 . .
O3 C54 H54C 109.5 . .
H54A C54 H54C 109.5 . .
H54B C54 H54C 109.5 . .
Cl1 C55 Cl3 110.2(8) . .
Cl1 C55 Cl2 107.8(7) . .
Cl3 C55 Cl2 107.0(7) . .
Cl1 C55 H55 109.7 . .
Cl3 C55 H55 111.1 . .
Cl2 C55 H55 110.9 . .
Cl6 C56 Cl4 105.8(9) . .
Cl6 C56 Cl5 112.5(10) . .
Cl4 C56 Cl5 111.5(9) . .
Cl6 C56 H56 114.7 . .
Cl4 C56 H56 107.6 . .
Cl5 C56 H56 104.7 . .

loop_
_geom_bond_atom_site_label_1
_geom_bond_atom_site_label_2
_geom_bond_distance
_geom_bond_site_symmetry_2
Gd1 O1 2.365(5) 2_556
Gd1 O1 2.390(5) .
Gd1 O5 2.396(12) .
Gd1 N1 2.396(6) .
Gd1 N3 2.413(6) .
Gd1 N5 2.418(6) .
Gd1 N7 2.418(6) .
Gd1 N10 2.518(10) 2_556
Gd1 N9 2.560(11) 2_556
Gd1 Gd1 3.8978(7) 2_556
Gd1 H5B 2.1719 .
Cl1 C55 1.732(9) .
Cl2 C55 1.758(9) .
Cl3 C55 1.736(8) .
Cl3 Cl3 2.016(16) 2_667
Cl4 C56 1.720(9) .
Cl5 C56 1.733(9) .
Cl6 C56 1.718(9) .
Cl6 Cl6 2.02(3) 2_455
N1 C8 1.369(9) .
N1 C1 1.378(9) .
N2 C8 1.334(9) .
N2 C9 1.350(9) .
N3 C16 1.366(9) .
N3 C9 1.367(9) .
N4 C17 1.328(9) .
N4 C16 1.336(9) .
N5 C24 1.378(9) .
N5 C17 1.379(9) .
N6 C24 1.326(9) .
N6 C25 1.327(9) .
N7 C32 1.376(9) .
N7 C25 1.377(9) .
N8 C32 1.323(9) .
N8 C1 1.333(9) .
N9 C47 1.410(9) .
N9 C33 1.444(8) .
N9 Gd1 2.560(11) 2_556
N10 C39 1.414(9) .
N10 C34 1.438(8) .
N10 O3 1.526(15) 2_556
N10 Gd1 2.518(10) 2_556
O1 C49 1.282(8) 2_556
O1 C41 1.464(6) .
O1 Gd1 2.365(5) 2_556
O2 C48 0.698(9) 2_556
O2 C47 0.780(12) 2_556
O2 C42 1.392(8) .
O2 C46 1.415(9) .
O2 C53 1.74(3) 2_556
O2 C49 1.91(3) 2_556
O3 C40 0.949(13) 2_556
O3 C50 1.408(14) .
O3 C54 1.424(7) .
O3 N10 1.526(15) 2_556
O3 C41 1.87(4) 2_556
O5 H5A 0.8754 .
O5 H5B 0.8833 .
C1 C2 1.430(10) .
C2 C7 1.377(10) .
C2 C3 1.396(10) .
C3 C4 1.393(10) .
C3 H3 0.9300 .
C4 C5 1.392(11) .
C4 H4 0.9300 .
C5 C6 1.387(11) .
C5 H5 0.9300 .
C6 C7 1.409(10) .
C6 H6 0.9300 .
C7 C8 1.480(10) .
C9 C10 1.460(10) .
C10 C11 1.401(10) .
C10 C15 1.407(10) .
C11 C12 1.391(11) .
C11 H11 0.9300 .
C12 C13 1.402(11) .
C12 H12 0.9300 .
C13 C14 1.381(10) .
C13 H13 0.9300 .
C14 C15 1.410(10) .
C14 H14 0.9300 .
C15 C16 1.461(10) .
C17 C18 1.467(10) .
C18 C23 1.392(10) .
C18 C19 1.395(10) .
C19 C20 1.369(10) .
C19 H19 0.9300 .
C20 C21 1.391(11) .
C20 H20 0.9300 .
C21 C22 1.422(11) .
C21 H21 0.9300 .
C22 C23 1.381(10) .
C22 H22 0.9300 .
C23 C24 1.476(9) .
C25 C26 1.475(9) .
C26 C27 1.385(10) .
C26 C31 1.397(10) .
C27 C28 1.425(11) .
C27 H27 0.9300 .
C28 C29 1.311(13) .
C28 H28 0.9300 .
C29 C30 1.442(11) .
C29 H29 0.9300 .
C30 C31 1.390(10) .
C30 H30 0.9300 .
C31 C32 1.472(10) .
C33 C34 1.3900 .
C33 C38 1.3900 .
C34 C35 1.3900 .
C35 C36 1.3900 .
C35 H35 0.9300 .
C36 C37 1.3900 .
C36 H36 0.9300 .
C37 C38 1.3900 .
C37 H37 0.9300 .
C38 H38 0.9300 .
C39 C40 1.450(14) .
C39 H39 0.9300 .
C40 C41 1.3900 .
C40 C45 1.3900 .
C40 C54 1.779(16) 2_556
C40 C49 1.92(3) 2_556
C41 C49 0.53(3) 2_556
C41 C50 0.88(3) 2_556
C41 C42 1.3900 .
C41 C48 1.797(11) 2_556
C41 O3 1.867(14) 2_556
C42 C43 1.3900 .
C42 C50 1.81(4) 2_556
C42 C52 1.85(2) 2_556
C43 C44 1.3900 .
C43 H43 0.9300 .
C44 C45 1.3900 .
C44 H44 0.9300 .
C45 H45 0.9300 .
C46 H46A 0.9600 .
C46 H46B 0.9600 .
C46 H46C 0.9600 .
C47 C48 1.452(12) .
C47 H47 0.9300 .
C48 O2 0.698(9) 2_556
C48 C42 0.72(4) 2_556
C48 C49 1.3900 .
C48 C53 1.3900 .
C48 C41 1.80(4) 2_556
C48 C46 1.885(16) 2_556
C48 C43 1.90(2) 2_556
C49 C41 0.53(3) 2_556
C49 C42 1.18(2) 2_556
C49 O1 1.282(8) 2_556
C49 C50 1.3900 .
C49 O2 1.914(12) 2_556
C49 C40 1.916(11) 2_556
C50 C51 1.3900 .
C50 C45 1.560(16) 2_556
C50 C42 1.81(4) 2_556
C50 C39 2.006(16) 2_556
C51 C52 1.3900 .
C51 H51 0.9300 .
C52 C53 1.3900 .
C52 H52 0.9300 .
C53 H53 0.9300 .
C54 H54A 0.9600 .
C54 H54B 0.9600 .
C54 H54C 0.9600 .
C55 H55 0.9852 .
C56 H56 0.9842 .
